data_2221548
loop_
_publ_author_name
'Stefa\'nska, Anita'
'Zarzecza\'nska, Dorota'
'Ossowski, Tadeusz'
'Sikorski, Artur'

_publ_section_title
;
 Pyrazino[2,3-<i>b</i>]indolizine-10-carbonitrile
;
_journal_coeditor_code WW2144
_journal_issue 4
_journal_name_full 'Acta Crystallographica Section E'
_journal_page_first o772
_journal_page_last o773
_journal_paper_doi 10.1107/S1600536809008939
_journal_volume 65
_journal_year 2009
_chemical_formula_iupac 'C11 H6 N4'
_chemical_formula_moiety 'C11 H6 N4'
_chemical_formula_sum 'C11 H6 N4'
_chemical_formula_weight 194.20
_chemical_name_systematic
;
Pyrazino[2,3-b]indolizine-10-carbonitrile
;
_space_group_IT_number 14
_symmetry_cell_setting monoclinic
_symmetry_space_group_name_Hall '-P 2ybc'
_symmetry_space_group_name_H-M 'P 1 21/c 1'
_atom_sites_solution_hydrogens geom
_atom_sites_solution_primary direct
_atom_sites_solution_secondary difmap
_audit_creation_method SHELXL-97
_cell_angle_alpha 90.00
_cell_angle_beta 91.260(14)
_cell_angle_gamma 90.00
_cell_formula_units_Z 4
_cell_length_a 3.8515(5)
_cell_length_b 14.147(2)
_cell_length_c 16.606(3)
_cell_measurement_reflns_used 6832
_cell_measurement_temperature 295(2)
_cell_measurement_theta_max 25.00
_cell_measurement_theta_min 2.99
_cell_volume 904.6(2)
_computing_cell_refinement 'CrysAlis RED (Oxford Diffraction, 2008)'
_computing_data_collection 'CrysAlis CCD (Oxford Diffraction, 2008)'
_computing_data_reduction 'CrysAlis RED (Oxford Diffraction, 2008)'
_computing_molecular_graphics 'ORTEPII (Johnson, 1976)'
_computing_publication_material 'SHELXL97 (Sheldrick, 2008) and PLATON (Spek, 2009)'
_computing_structure_refinement 'SHELXL97 (Sheldrick, 2008)'
_computing_structure_solution 'SHELXS97 (Sheldrick, 2008)'
_diffrn_ambient_temperature 295(2)
_diffrn_detector_area_resol_mean 10.4002
_diffrn_measured_fraction_theta_full 0.996
_diffrn_measured_fraction_theta_max 0.996
_diffrn_measurement_device_type 'Oxford Diffraction Ruby CCD'
_diffrn_measurement_method \w
_diffrn_radiation_monochromator graphite
_diffrn_radiation_source 'Enhance (Mo) X-ray Source'
_diffrn_radiation_type MoK\a
_diffrn_radiation_wavelength 0.71073
_diffrn_reflns_av_R_equivalents 0.0323
_diffrn_reflns_av_sigmaI/netI 0.0250
_diffrn_reflns_limit_h_max 4
_diffrn_reflns_limit_h_min -4
_diffrn_reflns_limit_k_max 15
_diffrn_reflns_limit_k_min -16
_diffrn_reflns_limit_l_max 19
_diffrn_reflns_limit_l_min -18
_diffrn_reflns_number 6832
_diffrn_reflns_theta_full 25.05
_diffrn_reflns_theta_max 25.05
_diffrn_reflns_theta_min 3.13
_diffrn_standards_number 0
_exptl_absorpt_coefficient_mu 0.092
_exptl_absorpt_correction_T_max 0.999
_exptl_absorpt_correction_T_min 0.992
_exptl_absorpt_correction_type multi-scan
_exptl_absorpt_process_details '(CrysAlis RED; Oxford Diffraction, 2008)'
_exptl_crystal_colour orange-green
_exptl_crystal_density_diffrn 1.426
_exptl_crystal_density_method 'not measured'
_exptl_crystal_description needle
_exptl_crystal_F_000 400
_exptl_crystal_size_max 0.30
_exptl_crystal_size_mid 0.08
_exptl_crystal_size_min 0.06
_refine_diff_density_max 0.176
_refine_diff_density_min -0.149
_refine_ls_extinction_coef 0.017(5)
_refine_ls_extinction_expression Fc^*^=kFc[1+0.001xFc^2^\l^3^/sin(2\q)]^-1/4^
_refine_ls_extinction_method 'SHELXL97 (Sheldrick, 2008)'
_refine_ls_goodness_of_fit_ref 1.018
_refine_ls_hydrogen_treatment constr
_refine_ls_matrix_type full
_refine_ls_number_parameters 137
_refine_ls_number_reflns 1606
_refine_ls_number_restraints 0
_refine_ls_restrained_S_all 1.018
_refine_ls_R_factor_all 0.0541
_refine_ls_R_factor_gt 0.0400
_refine_ls_shift/su_max 0.000
_refine_ls_shift/su_mean 0.000
_refine_ls_structure_factor_coef Fsqd
_refine_ls_weighting_details 'calc w=1/[\s^2^(Fo^2^)+(0.0745P)^2^] where P=(Fo^2^+2Fc^2^)/3'
_refine_ls_weighting_scheme calc
_refine_ls_wR_factor_gt 0.1062
_refine_ls_wR_factor_ref 0.1112
_reflns_number_gt 1186
_reflns_number_total 1606
_reflns_threshold_expression I>2\s(I)
_cod_data_source_file ww2144.cif
_cod_data_source_block I
_cod_original_sg_symbol_H-M 'P 21/c'
_cod_database_code 2221548
_cod_database_fobs_code 2221548

loop_
_symmetry_equiv_pos_as_xyz
'x, y, z'
'-x, y+1/2, -z+1/2'
'-x, -y, -z'
'x, -y-1/2, z-1/2'

loop_
_atom_site_type_symbol
_atom_site_label
_atom_site_fract_x
_atom_site_fract_y
_atom_site_fract_z
_atom_site_U_iso_or_equiv
_atom_site_adp_type
_atom_site_calc_flag
_atom_site_refinement_flags
_atom_site_occupancy
_atom_site_disorder_assembly
_atom_site_disorder_group
N N1 0.1906(3) 0.18749(8) 0.01142(7) 0.0395(3) Uani d . 1 . .
C C2 0.3590(4) 0.15549(12) -0.05644(9) 0.0463(4) Uani d . 1 . .
H H2 0.4296 0.0928 -0.0597 0.056 Uiso calc R 1 . .
C C3 0.4196(4) 0.21534(13) -0.11734(10) 0.0541(5) Uani d . 1 . .
H H3 0.5303 0.1943 -0.1632 0.065 Uiso calc R 1 . .
C C4 0.3135(4) 0.31070(13) -0.11094(11) 0.0554(5) Uani d . 1 . .
H H4 0.3574 0.3523 -0.1529 0.066 Uiso calc R 1 . .
C C5 0.1475(4) 0.34299(12) -0.04437(10) 0.0506(4) Uani d . 1 . .
H H5 0.0804 0.4060 -0.0415 0.061 Uiso calc R 1 . .
C C6 0.0772(4) 0.28097(10) 0.02016(9) 0.0412(4) Uani d . 1 . .
C C7 -0.0876(4) 0.29055(10) 0.09485(9) 0.0431(4) Uani d . 1 . .
C C8 -0.0708(4) 0.20124(11) 0.13408(9) 0.0410(4) Uani d . 1 . .
N N9 -0.1882(3) 0.17236(10) 0.20656(8) 0.0500(4) Uani d . 1 . .
C C10 -0.1199(4) 0.08189(13) 0.22182(10) 0.0538(5) Uani d . 1 . .
H H10 -0.1906 0.0569 0.2706 0.065 Uiso calc R 1 . .
C C11 0.0522(4) 0.02209(12) 0.16866(10) 0.0528(4) Uani d . 1 . .
H H11 0.0890 -0.0403 0.1844 0.063 Uiso calc R 1 . .
N N12 0.1684(3) 0.04892(9) 0.09592(8) 0.0482(4) Uani d . 1 . .
C C13 0.1002(3) 0.13879(10) 0.08115(9) 0.0387(4) Uani d . 1 . .
C C14 -0.2351(4) 0.37523(12) 0.12502(10) 0.0528(5) Uani d . 1 . .
N N15 -0.3567(4) 0.44383(12) 0.14836(11) 0.0782(5) Uani d . 1 . .

loop_
_atom_site_aniso_label
_atom_site_aniso_U_11
_atom_site_aniso_U_22
_atom_site_aniso_U_33
_atom_site_aniso_U_12
_atom_site_aniso_U_13
_atom_site_aniso_U_23
N1 0.0429(6) 0.0342(7) 0.0413(7) 0.0010(5) -0.0001(5) -0.0047(5)
C2 0.0487(8) 0.0447(9) 0.0455(9) 0.0043(7) 0.0020(7) -0.0093(7)
C3 0.0561(10) 0.0600(12) 0.0466(10) 0.0024(8) 0.0074(8) -0.0039(8)
C4 0.0558(9) 0.0571(11) 0.0533(11) -0.0042(8) 0.0013(8) 0.0129(8)
C5 0.0533(9) 0.0398(9) 0.0586(11) -0.0007(7) -0.0023(8) 0.0044(8)
C6 0.0401(7) 0.0331(8) 0.0501(10) -0.0016(6) -0.0033(7) -0.0045(7)
C7 0.0463(8) 0.0351(9) 0.0479(9) 0.0010(6) 0.0007(7) -0.0075(7)
C8 0.0407(8) 0.0406(9) 0.0415(9) -0.0042(6) -0.0013(6) -0.0059(7)
N9 0.0535(7) 0.0499(10) 0.0467(9) -0.0028(6) 0.0035(6) -0.0017(6)
C10 0.0568(9) 0.0560(12) 0.0485(10) -0.0065(8) 0.0020(8) 0.0058(8)
C11 0.0607(9) 0.0430(10) 0.0543(10) -0.0034(8) -0.0049(8) 0.0086(8)
N12 0.0545(7) 0.0373(8) 0.0525(8) 0.0030(6) -0.0043(6) -0.0006(6)
C13 0.0407(7) 0.0339(9) 0.0413(9) -0.0012(6) -0.0026(6) -0.0032(6)
C14 0.0552(9) 0.0436(11) 0.0597(11) 0.0000(8) 0.0016(8) -0.0123(8)
N15 0.0841(11) 0.0517(11) 0.0992(13) 0.0092(8) 0.0080(10) -0.0274(9)

loop_
_atom_type_symbol
_atom_type_description
_atom_type_scat_dispersion_real
_atom_type_scat_dispersion_imag
_atom_type_scat_source
C C 0.0033 0.0016 'International Tables Vol C Tables 4.2.6.8 and 6.1.1.4'
H H 0.0000 0.0000 'International Tables Vol C Tables 4.2.6.8 and 6.1.1.4'
N N 0.0061 0.0033 'International Tables Vol C Tables 4.2.6.8 and 6.1.1.4'

loop_
_geom_angle_atom_site_label_1
_geom_angle_atom_site_label_2
_geom_angle_atom_site_label_3
_geom_angle_site_symmetry_1
_geom_angle_site_symmetry_3
_geom_angle
_geom_angle_publ_flag
C2 N1 C13 . . 129.87(13) ?
C2 N1 C6 . . 122.96(13) ?
C13 N1 C6 . . 107.18(11) ?
C3 C2 N1 . . 119.85(15) ?
C3 C2 H2 . . 120.1 ?
N1 C2 H2 . . 120.1 ?
C2 C3 C4 . . 119.29(15) ?
C2 C3 H3 . . 120.4 ?
C4 C3 H3 . . 120.4 ?
C5 C4 C3 . . 121.36(16) ?
C5 C4 H4 . . 119.3 ?
C3 C4 H4 . . 119.3 ?
C4 C5 C6 . . 120.35(16) ?
C4 C5 H5 . . 119.8 ?
C6 C5 H5 . . 119.8 ?
N1 C6 C7 . . 109.19(12) ?
N1 C6 C5 . . 116.18(13) ?
C7 C6 C5 . . 134.63(14) ?
C6 C7 C14 . . 125.53(14) ?
C6 C7 C8 . . 107.47(12) ?
C14 C7 C8 . . 126.98(15) ?
N9 C8 C13 . . 122.01(14) ?
N9 C8 C7 . . 131.34(14) ?
C13 C8 C7 . . 106.65(13) ?
C10 N9 C8 . . 112.96(13) ?
N9 C10 C11 . . 123.77(15) ?
N9 C10 H10 . . 118.1 ?
C11 C10 H10 . . 118.1 ?
N12 C11 C10 . . 124.36(15) ?
N12 C11 H11 . . 117.8 ?
C10 C11 H11 . . 117.8 ?
C13 N12 C11 . . 111.60(13) ?
N12 C13 N1 . . 125.19(13) ?
N12 C13 C8 . . 125.30(14) ?
N1 C13 C8 . . 109.50(13) ?
N15 C14 C7 . . 179.0(2) ?

loop_
_geom_bond_atom_site_label_1
_geom_bond_atom_site_label_2
_geom_bond_site_symmetry_2
_geom_bond_distance
_geom_bond_publ_flag
N1 C2 . 1.3883(19) ?
N1 C13 . 1.3980(18) ?
N1 C6 . 1.4014(18) ?
C2 C3 . 1.343(2) ?
C2 H2 . 0.9300 ?
C3 C4 . 1.414(3) ?
C3 H3 . 0.9300 ?
C4 C5 . 1.368(2) ?
C4 H4 . 0.9300 ?
C5 C6 . 1.416(2) ?
C5 H5 . 0.9300 ?
C6 C7 . 1.412(2) ?
C7 C14 . 1.422(2) ?
C7 C8 . 1.422(2) ?
C8 N9 . 1.3580(19) ?
C8 C13 . 1.419(2) ?
N9 C10 . 1.330(2) ?
C10 C11 . 1.400(2) ?
C10 H10 . 0.9300 ?
C11 N12 . 1.352(2) ?
C11 H11 . 0.9300 ?
N12 C13 . 1.3201(19) ?
C14 N15 . 1.149(2) ?

loop_
_geom_hbond_atom_site_label_D
_geom_hbond_atom_site_label_H
_geom_hbond_atom_site_label_A
_geom_hbond_site_symmetry_A
_geom_hbond_distance_DH
_geom_hbond_distance_HA
_geom_hbond_distance_DA
_geom_hbond_angle_DHA
_geom_hbond_publ_flag
C2 H2 N12 3_655 0.93 2.61 3.487(2) 157 y

loop_
_geom_torsion_atom_site_label_1
_geom_torsion_atom_site_label_2
_geom_torsion_atom_site_label_3
_geom_torsion_atom_site_label_4
_geom_torsion_site_symmetry_1
_geom_torsion_site_symmetry_2
_geom_torsion_site_symmetry_3
_geom_torsion_site_symmetry_4
_geom_torsion
_geom_torsion_publ_flag
C13 N1 C2 C3 . . . . 179.88(14) ?
C6 N1 C2 C3 . . . . 0.1(2) ?
N1 C2 C3 C4 . . . . 0.6(2) ?
C2 C3 C4 C5 . . . . -0.6(2) ?
C3 C4 C5 C6 . . . . -0.1(2) ?
C2 N1 C6 C7 . . . . 179.16(12) ?
C13 N1 C6 C7 . . . . -0.67(14) ?
C2 N1 C6 C5 . . . . -0.79(19) ?
C13 N1 C6 C5 . . . . 179.38(12) ?
C4 C5 C6 N1 . . . . 0.8(2) ?
C4 C5 C6 C7 . . . . -179.16(15) ?
N1 C6 C7 C14 . . . . 179.76(14) ?
C5 C6 C7 C14 . . . . -0.3(3) ?
N1 C6 C7 C8 . . . . 1.01(15) ?
C5 C6 C7 C8 . . . . -179.06(15) ?
C6 C7 C8 N9 . . . . 179.88(14) ?
C14 C7 C8 N9 . . . . 1.2(3) ?
C6 C7 C8 C13 . . . . -0.94(16) ?
C14 C7 C8 C13 . . . . -179.67(14) ?
C13 C8 N9 C10 . . . . 1.07(19) ?
C7 C8 N9 C10 . . . . -179.86(16) ?
C8 N9 C10 C11 . . . . -0.5(2) ?
N9 C10 C11 N12 . . . . -0.1(3) ?
C10 C11 N12 C13 . . . . 0.2(2) ?
C11 N12 C13 N1 . . . . 179.34(12) ?
C11 N12 C13 C8 . . . . 0.4(2) ?
C2 N1 C13 N12 . . . . 1.2(2) ?
C6 N1 C13 N12 . . . . -178.99(13) ?
C2 N1 C13 C8 . . . . -179.75(12) ?
C6 N1 C13 C8 . . . . 0.07(14) ?
N9 C8 C13 N12 . . . . -1.1(2) ?
C7 C8 C13 N12 . . . . 179.60(14) ?
N9 C8 C13 N1 . . . . 179.82(11) ?
C7 C8 C13 N1 . . . . 0.55(15) ?

loop_
_cod_related_entry_id
_cod_related_entry_database
_cod_related_entry_code
1 ChemSpider 24741941
